data_4020856
loop_
_publ_author_name
'Jean-Hugues Fournier'
'Thierry Maris'
'James D. Wuest'

_publ_section_title
;
 Molecular Tectonics. Porous Hydrogen-Bonded Networks
 Built from Derivatives of 9,9'-Spirobifluorene
;
_journal_name_full 'Journal of Organic Chemistry'
_journal_page_first 1762
_journal_page_last 1775
_journal_paper_doi 10.1021/jo0348118
_journal_volume 69
_journal_year 2004
_chemical_formula_sum 'C65 H88 N20 O14 S4'
_chemical_formula_weight 1501.79
_space_group_IT_number 54
_symmetry_cell_setting orthorhombic
_symmetry_space_group_name_Hall '-P 2a 2ac'
_symmetry_space_group_name_H-M 'P c c a'
_cell_angle_alpha 90.00
_cell_angle_beta 90.00
_cell_angle_gamma 90.00
_cell_formula_units_Z 4
_cell_length_a 21.506(8)
_cell_length_b 15.279(5)
_cell_length_c 21.305(7)
_cell_measurement_temperature 223(2)
_cell_volume 7001(4)
_diffrn_ambient_temperature 223(2)
_exptl_crystal_density_diffrn 1.425
_cod_depositor_comments
;
The following automatic conversions were performed:
'_symmetry_cell_setting' value 'Orthorhombic' changed to 'orthorhombic'
according to '/home/saulius/struct/CIF-dictionaries/cif_core.dic'
dictionary named 'cif_core.dic' version 2.4.1 from
2010-06-29.

'_geom_bond_publ_flag' value 'Y' changed to 'y' according to
'/home/saulius/struct/CIF-dictionaries/cif_core.dic' dictionary named
'cif_core.dic' version 2.4.1 from 2010-06-29 (51 time).

Automatic conversion script
Id: cif_fix_enum 1527 2010-12-29 10:47:43Z saulius 
;
_cod_database_code 4020856

loop_
_symmetry_equiv_pos_as_xyz
'x, y, z'
'-x+1/2, -y, z'
'-x, y, -z+1/2'
'x+1/2, -y, -z+1/2'
'-x, -y, -z'
'x-1/2, y, -z'
'x, -y, z-1/2'
'-x-1/2, y, z-1/2'

loop_
_atom_site_label
_atom_site_type_symbol
_atom_site_fract_x
_atom_site_fract_y
_atom_site_fract_z
_atom_site_U_iso_or_equiv
_atom_site_adp_type
_atom_site_occupancy
_atom_site_symmetry_multiplicity
_atom_site_calc_flag
_atom_site_refinement_flags
_atom_site_disorder_assembly
_atom_site_disorder_group
C1 C 0.5000 0.6399(2) 0.7500 0.0353(9) Uani 1 2 d S . .
C10 C 0.50004(11) 0.69363(15) 0.81099(12) 0.0336(6) Uani 1 1 d . . .
N10 N 0.36119(10) 0.84264(14) 0.90148(11) 0.0420(6) Uani 1 1 d . . .
C11 C 0.55144(12) 0.67252(16) 0.84753(12) 0.0385(7) Uani 1 1 d . . .
N11 N 0.44156(10) 0.92298(14) 0.95110(10) 0.0417(6) Uani 1 1 d . . .
C12 C 0.56101(13) 0.7121(2) 0.90541(13) 0.0477(8) Uani 1 1 d . . .
H12 H 0.5956 0.6982 0.9296 0.057 Uiso 1 1 calc . . .
N12 N 0.33659(10) 0.97304(14) 0.95884(10) 0.0412(6) Uani 1 1 d . . .
C13 C 0.51791(13) 0.77271(19) 0.92626(13) 0.0465(7) Uani 1 1 d . . .
H13 H 0.5240 0.7997 0.9649 0.056 Uiso 1 1 calc . . .
N13 N 0.41629(11) 1.04665(16) 1.00674(12) 0.0535(7) Uani 1 1 d . . .
H13A H 0.4551 1.0535 1.0153 0.064 Uiso 1 1 calc . . .
H13B H 0.3894 1.0834 1.0207 0.064 Uiso 1 1 calc . . .
C14 C 0.46611(12) 0.79425(16) 0.89127(12) 0.0367(7) Uani 1 1 d . . .
N14 N 0.25985(10) 0.89003(16) 0.91599(13) 0.0541(7) Uani 1 1 d . . .
H14A H 0.2332 0.9273 0.9298 0.065 Uiso 1 1 calc . . .
H14B H 0.2475 0.8449 0.8953 0.065 Uiso 1 1 calc . . .
C15 C 0.45715(11) 0.75438(16) 0.83187(12) 0.0355(6) Uani 1 1 d . . .
H15 H 0.4229 0.7689 0.8073 0.043 Uiso 1 1 calc . . .
C16 C 0.41985(12) 0.85743(18) 0.91573(12) 0.0389(7) Uani 1 1 d . . .
C17 C 0.39801(12) 0.97919(17) 0.97205(12) 0.0389(7) Uani 1 1 d . . .
C18 C 0.32047(12) 0.90228(17) 0.92670(13) 0.0417(7) Uani 1 1 d . . .
C20 C 0.44144(11) 0.58413(16) 0.74079(12) 0.0347(6) Uani 1 1 d . . .
N20 N 0.36857(11) 0.38187(17) 0.85008(12) 0.0564(7) Uani 1 1 d . . .
C25 C 0.41745(12) 0.51939(17) 0.77922(12) 0.0388(7) Uani 1 1 d . . .
H25 H 0.4370 0.5051 0.8168 0.047 Uiso 1 1 calc . . .
N21 N 0.28558(12) 0.28428(18) 0.87469(14) 0.0621(8) Uani 1 1 d . . .
C24 C 0.36350(12) 0.47601(17) 0.76077(13) 0.0428(7) Uani 1 1 d . . .
N22 N 0.27978(12) 0.37877(19) 0.78554(14) 0.0695(8) Uani 1 1 d . . .
C23 C 0.33585(13) 0.49681(19) 0.70311(15) 0.0504(8) Uani 1 1 d . . .
H23 H 0.3005 0.4667 0.6903 0.060 Uiso 1 1 calc . . .
N23 N 0.37062(14) 0.2935(2) 0.93740(14) 0.0805(10) Uani 1 1 d . . .
H23A H 0.3535 0.2558 0.9619 0.097 Uiso 1 1 calc . . .
H23B H 0.4067 0.3144 0.9463 0.097 Uiso 1 1 calc . . .
C22 C 0.35971(13) 0.5599(2) 0.66575(14) 0.0486(8) Uani 1 1 d . . .
H22 H 0.3406 0.5734 0.6278 0.058 Uiso 1 1 calc . . .
N24 N 0.19913(15) 0.2897(3) 0.81179(17) 0.1136(12) Uani 1 1 d . . .
H24A H 0.1788 0.3103 0.7804 0.136 Uiso 1 1 calc . . .
H24B H 0.1825 0.2506 0.8355 0.136 Uiso 1 1 calc . . .
C21 C 0.41263(12) 0.60419(17) 0.68413(12) 0.0394(7) Uani 1 1 d . . .
C26 C 0.33608(13) 0.40712(19) 0.80105(15) 0.0494(8) Uani 1 1 d . . .
C27 C 0.34131(15) 0.3194(2) 0.88570(16) 0.0596(9) Uani 1 1 d . . .
C28 C 0.25639(15) 0.3183(2) 0.82374(17) 0.0652(10) Uani 1 1 d . . .
S30 S 0.25760(5) 0.18173(7) 1.06541(5) 0.0815(3) Uani 1 1 d . . 1
O30 O 0.32178(10) 1.18105(14) 1.03927(11) 0.0629(7) Uani 1 1 d . . 1
C30 C 0.2364(3) 0.2239(4) 0.6441(3) 0.131(2) Uani 1 1 d . . 1
H30A H 0.2733 0.2562 0.6543 0.196 Uiso 1 1 calc R . 1
H30B H 0.2317 0.1762 0.6731 0.196 Uiso 1 1 calc R . 1
H30C H 0.2009 0.2618 0.6471 0.196 Uiso 1 1 calc R . 1
C31 C 0.2261(5) 0.2865(9) 1.0398(5) 0.141(4) Uani 0.497(7) 1 d P A 1
H31A H 0.2179 0.2844 0.9956 0.212 Uiso 0.497(7) 1 calc PR A 1
H31B H 0.2557 0.3320 1.0484 0.212 Uiso 0.497(7) 1 calc PR A 1
H31C H 0.1882 0.2984 1.0620 0.212 Uiso 0.497(7) 1 calc PR A 1
C32 C 0.2510(5) 0.0685(8) 1.0945(5) 0.113(3) Uiso 0.503(7) 1 d P A 2
S50 S 0.3006(3) 0.4709(3) 0.5050(3) 0.1125(17) Uani 0.25 1 d P . 5
O50 O 0.3297(9) 0.3802(12) 0.4667(8) 0.180(7) Uani 0.25 1 d P B 5
C50 C 0.2500 0.5000 0.4431(4) 0.164(4) Uani 1 2 d S C 5
H50A H 0.2700 0.4888 0.4036 0.246 Uiso 0.50 1 calc PR C 5
H50B H 0.2399 0.5611 0.4462 0.246 Uiso 0.50 1 calc PR C 5
H50C H 0.2126 0.4660 0.4460 0.246 Uiso 0.50 1 calc PR C 5
C51 C 0.2500 0.5000 0.5597(4) 0.353(11) Uani 1 2 d S D 5
H51A H 0.2677 0.4900 0.6004 0.529 Uiso 0.50 1 calc PR D 5
H51B H 0.2128 0.4659 0.5553 0.529 Uiso 0.50 1 calc PR D 5
H51C H 0.2402 0.5609 0.5551 0.529 Uiso 0.50 1 calc PR D 5
S51 S 0.2672(5) 0.4213(7) 0.5035(5) 0.180(3) Uiso 0.25 1 d P . 6
C60 C 0.4693(6) 0.5015(8) 0.9563(6) 0.199(5) Uiso 0.774(7) 1 d P . 7
H60A H 0.5045 0.5280 0.9352 0.239 Uiso 1 1 calc R . 7
H60B H 0.4359 0.4990 0.9258 0.239 Uiso 1 1 calc R . 7
O61 O 0.4869(4) 0.4106(6) 0.9693(5) 0.284(4) Uiso 1 1 d . . 7
C62 C 0.5489(10) 0.4408(13) 0.9992(8) 0.326(10) Uiso 0.774(7) 1 d P . 7
H62A H 0.5710 0.3919 1.0177 0.391 Uiso 1 1 calc R . 7
H62B H 0.5755 0.4687 0.9683 0.391 Uiso 1 1 calc R . 7
C60' C 0.4557(8) 0.4421(12) 0.9835(8) 0.073(5) Uiso 0.226(7) 1 d P . 8
C62' C 0.4110(13) 0.5129(17) 1.0042(12) 0.116(8) Uiso 0.226(7) 1 d P . 8

loop_
_atom_site_aniso_label
_atom_site_aniso_U_11
_atom_site_aniso_U_22
_atom_site_aniso_U_33
_atom_site_aniso_U_23
_atom_site_aniso_U_13
_atom_site_aniso_U_12
C1 0.0290(17) 0.0421(19) 0.0347(18) 0.000 -0.0002(16) 0.000
C10 0.0306(12) 0.0349(12) 0.0354(14) 0.0012(11) 0.0027(11) -0.0010(11)
N10 0.0335(11) 0.0459(12) 0.0466(13) -0.0101(10) -0.0007(11) -0.0009(10)
C11 0.0373(13) 0.0392(13) 0.0391(14) -0.0063(12) 0.0002(12) 0.0005(11)
N11 0.0331(11) 0.0451(12) 0.0469(12) -0.0112(11) 0.0008(11) 0.0038(9)
C12 0.0421(15) 0.0583(16) 0.0427(15) -0.0100(14) -0.0075(14) 0.0057(13)
N12 0.0364(11) 0.0431(12) 0.0440(12) -0.0086(10) 0.0010(11) 0.0005(10)
C13 0.0420(15) 0.0517(15) 0.0459(15) -0.0181(13) -0.0075(14) 0.0008(13)
N13 0.0380(12) 0.0576(14) 0.0650(15) -0.0252(12) -0.0066(12) 0.0035(11)
C14 0.0365(13) 0.0365(12) 0.0372(14) -0.0074(11) 0.0008(12) 0.0000(11)
N14 0.0328(12) 0.0538(13) 0.0757(16) -0.0229(13) 0.0049(12) -0.0030(11)
C15 0.0291(12) 0.0447(13) 0.0327(13) -0.0044(11) 0.0021(11) -0.0046(11)
C16 0.0384(14) 0.0463(14) 0.0320(13) -0.0044(12) -0.0003(12) -0.0027(12)
C17 0.0352(13) 0.0428(14) 0.0386(13) -0.0078(12) 0.0023(12) 0.0003(11)
C18 0.0330(13) 0.0428(14) 0.0495(16) -0.0055(13) 0.0006(13) -0.0014(12)
C20 0.0276(12) 0.0373(12) 0.0392(14) -0.0015(11) 0.0059(12) 0.0020(10)
N20 0.0495(14) 0.0606(14) 0.0591(15) 0.0174(13) -0.0062(13) -0.0169(12)
C25 0.0354(13) 0.0425(14) 0.0384(13) 0.0021(12) 0.0065(13) -0.0001(11)
N21 0.0436(13) 0.0682(16) 0.0747(17) 0.0234(14) -0.0065(14) -0.0117(12)
C24 0.0365(13) 0.0431(14) 0.0487(16) -0.0013(13) 0.0064(13) -0.0010(11)
N22 0.0523(14) 0.0746(16) 0.0817(18) 0.0345(15) -0.0143(15) -0.0217(13)
C23 0.0374(15) 0.0505(15) 0.0632(18) 0.0091(15) -0.0085(15) -0.0103(13)
N23 0.0640(17) 0.103(2) 0.0745(18) 0.0413(17) -0.0196(15) -0.0301(16)
C22 0.0409(14) 0.0578(17) 0.0472(16) 0.0085(14) -0.0084(14) -0.0111(13)
N24 0.0692(17) 0.154(3) 0.118(2) 0.084(2) -0.0447(18) -0.0592(19)
C21 0.0348(13) 0.0430(14) 0.0403(14) 0.0021(12) -0.0019(13) -0.0010(11)
C26 0.0412(15) 0.0478(15) 0.0592(18) 0.0073(14) 0.0007(15) -0.0043(13)
C27 0.0473(17) 0.0615(18) 0.070(2) 0.0177(17) -0.0071(17) -0.0067(15)
C28 0.0447(17) 0.076(2) 0.075(2) 0.0304(18) -0.0052(17) -0.0168(15)
S30 0.0686(6) 0.0973(7) 0.0787(6) 0.0033(6) 0.0102(5) -0.0068(5)
O30 0.0528(12) 0.0680(13) 0.0678(14) -0.0024(11) 0.0006(11) 0.0023(10)
C30 0.150(5) 0.140(4) 0.101(4) -0.040(3) -0.018(4) 0.031(4)
C31 0.125(7) 0.204(10) 0.095(7) 0.057(7) 0.037(6) 0.087(7)
S50 0.120(3) 0.120(3) 0.098(3) -0.024(3) 0.003(3) -0.061(3)
O50 0.221(17) 0.165(12) 0.155(11) -0.098(10) -0.068(12) 0.013(13)
C50 0.259(11) 0.119(6) 0.114(6) 0.000 0.000 -0.064(7)
C51 0.295(13) 0.72(3) 0.043(4) 0.000 0.000 -0.269(16)

loop_
_geom_bond_atom_site_label_1
_geom_bond_atom_site_label_2
_geom_bond_distance
_geom_bond_site_symmetry_2
_geom_bond_publ_flag
C1 C20 1.533(3) . y
C1 C20 1.533(3) 3_656 y
C1 C10 1.537(3) 3_656 y
C1 C10 1.537(3) . y
C10 C15 1.382(3) . y
C10 C11 1.390(4) . y
N10 C16 1.317(3) . y
N10 C18 1.373(3) . y
C11 C12 1.389(4) . y
C11 C21 1.464(4) 3_656 y
N11 C16 1.338(3) . y
N11 C17 1.347(3) . y
C12 C13 1.383(4) . y
N12 C18 1.326(3) . y
N12 C17 1.354(3) . y
C13 C14 1.380(4) . y
N13 C17 1.328(3) . y
C14 C15 1.418(4) . y
C14 C16 1.481(4) . y
N14 C18 1.337(3) . y
C20 C25 1.384(4) . y
C20 C21 1.391(4) . y
N20 C26 1.315(4) . y
N20 C27 1.353(4) . y
C25 C24 1.393(4) . y
N21 C27 1.334(4) . y
N21 C28 1.357(4) . y
C24 C23 1.401(4) . y
C24 C26 1.481(4) . y
N22 C26 1.328(4) . y
N22 C28 1.330(4) . y
C23 C22 1.351(4) . y
N23 C27 1.329(4) . y
C22 C21 1.381(4) . y
N24 C28 1.331(4) . y
C21 C11 1.464(4) 3_656 y
S30 O30 1.489(2) 1_545 y
S30 C30 1.802(5) 8_656 y
S30 C31 1.822(12) . y
O30 S30 1.489(2) 1_565 y
C30 S30 1.802(5) 8_655 y
S50 C51 1.655(8) . y
S50 O50 1.726(18) . y
S50 C50 1.766(9) . y
S50 S50 2.352(12) 2_565 y
S51 S51 2.51(2) 2_565 y
C60 C62 1.35(2) 5_667 y
C60 O61 1.465(14) . y
O61 C62 1.55(2) . y
C62 C60 1.35(2) 5_667 y
C60' C62' 1.51(3) . y
